data_2008309
loop_
_publ_author_name
'Kumaradhas, P.'
'Kalyanam, N.'
'Ravikumar, K.'
'Chandra Mohan, K.'
'Sridhar, M.A.'
'Shashidhara Prasad, J.'
'Nirmala, K.A.'

_publ_section_title
;(+)-<i>cis</i>-3-Hydroxy-2-(4-methoxyphenyl)-4-oxo-2,3,4,5-tetrahydro-1,5-benzothiazepine
 1-oxide
;
_journal_issue 4
_journal_name_full 'Acta Crystallographica Section C'
_journal_page_first 614
_journal_page_last 615
_journal_paper_doi 10.1107/S0108270198012827
_journal_volume 55
_journal_year 1999
_chemical_formula_moiety 'C16 H15 N O4 S'
_chemical_formula_sum 'C16 H15 N O4 S'
_chemical_formula_weight 317.35
_space_group_IT_number 19
_symmetry_cell_setting orthorhombic
_symmetry_space_group_name_Hall 'P 2ac 2ab'
_symmetry_space_group_name_H-M 'P 21 21 21'
_atom_type_scat_source 'SHELXL93 (Sheldrick, 1993)'
_cell_angle_alpha 90.00
_cell_angle_beta 90.00
_cell_angle_gamma 90.00
_cell_formula_units_Z 4
_cell_length_a 6.6980(10)
_cell_length_b 7.1710(10)
_cell_length_c 30.604(5)
_cell_measurement_reflns_used 25
_cell_measurement_temperature 293(2)
_cell_measurement_theta_max 19
_cell_measurement_theta_min 8
_cell_volume 1470.0(4)
_computing_cell_refinement 'R3m/V Software'
_computing_data_collection 'R3m/V Software (Siemens, 1983)'
_computing_data_reduction 'SHELXTL-Plus (Sheldrick, 1990a)'
_computing_molecular_graphics 'ORTEPII (Johnson, 1976) in NRCVAX (Gabe et al., 1989)'
_computing_publication_material SHELXL93
_computing_structure_refinement 'SHELXL-93 (Sheldrick, 1993)'
_computing_structure_solution 'SHELXS-86 (Sheldrick, 1990b)'
_diffrn_measurement_device 'Siemens R3m/V'
_diffrn_measurement_method \w
_diffrn_radiation_type MoK\a
_diffrn_radiation_wavelength 0.71073
_diffrn_reflns_av_R_equivalents 0.0802
_diffrn_reflns_limit_h_max 7
_diffrn_reflns_limit_h_min 0
_diffrn_reflns_limit_k_max 8
_diffrn_reflns_limit_k_min 0
_diffrn_reflns_limit_l_max 33
_diffrn_reflns_limit_l_min 0
_diffrn_reflns_number 1591
_diffrn_reflns_theta_max 25.03
_diffrn_standards_decay_% <1
_diffrn_standards_interval_count 98
_diffrn_standards_number 2
_exptl_absorpt_coefficient_mu 0.238
_exptl_absorpt_correction_type none
_exptl_crystal_colour Colourless
_exptl_crystal_density_diffrn 1.434
_exptl_crystal_density_meas 1.423(3)
_exptl_crystal_density_method 'flotation in xylene-CCl~4~'
_exptl_crystal_description Equidimensional
_exptl_crystal_size_max 0.14
_exptl_crystal_size_mid 0.14
_exptl_crystal_size_min 0.14
_refine_diff_density_max 0.219
_refine_diff_density_min -0.217
_refine_ls_extinction_method none
_refine_ls_goodness_of_fit_obs 1.120
_refine_ls_hydrogen_treatment noref
_refine_ls_number_parameters 199
_refine_ls_number_reflns 1527
_refine_ls_R_factor_obs 0.0438
_refine_ls_shift/esd_max 0.001
_refine_ls_structure_factor_coef Fsqd
_refine_ls_weighting_details 'w = 1/[\s^2^(Fo^2^)+(0.0452P)^2^+0.0522P] where P=(Fo^2^+2Fc^2^)/3'
_refine_ls_weighting_scheme calc
_refine_ls_wR_factor_obs 0.0897
_reflns_number_observed 1171
_reflns_number_total 1527
_reflns_observed_criterion I>2sigma(I)
_cod_data_source_file bk1392.cif
_cod_data_source_block k1486
_cod_depositor_comments
;
The following automatic conversions were performed:
'_symmetry_cell_setting' value 'Orthorhombic' changed to 'orthorhombic'
according to '/home/saulius/struct/CIF-dictionaries/cif_core.dic'
dictionary named 'cif_core.dic' version 2.4.1 from 2010-06-29.

Automatic conversion script
Id: cif_fix_enum 1527 2010-12-29 10:47:43Z saulius 

The following automatic conversions were performed:

'_exptl_absorpt_correction_type' value 'None' changed to 'none'
according to /home/saulius/struct/CIF-dictionaries/cif_core.dic
dictionary named 'cif_core.dic' version 2.4.1 from 2010-06-29.

Automatic conversion script
Id: cif_fix_values 1715 2011-07-08 13:25:40Z adriana 

The following automatic conversions were performed:

'_refine_ls_weighting_scheme' value 'calc w =
1/[\s^2^(Fo^2^)+(0.0452P)^2^+0.0522P] where P=(Fo^2^+2Fc^2^)/3' was
changed to 'calc'. New tag '_refine_ls_weighting_details' was
created. The value of the new tag was set to 'w =
1/[\s^2^(Fo^2^)+(0.0452P)^2^+0.0522P] where P=(Fo^2^+2Fc^2^)/3'.

Automatic conversion script
Id: cif_fix_values 3143 2015-03-26 13:38:13Z robertas 
;
_cod_database_code 2008309

loop_
_symmetry_equiv_pos_as_xyz
x,y,z
1/2-x,-y,1/2+z
-x,1/2+y,1/2-z
1/2+x,1/2-y,-z

loop_
_atom_site_aniso_label
_atom_site_aniso_U_11
_atom_site_aniso_U_22
_atom_site_aniso_U_33
_atom_site_aniso_U_12
_atom_site_aniso_U_13
_atom_site_aniso_U_23
C(1) 0.042(3) 0.039(3) 0.036(2) 0.008(3) 0.009(2) 0.003(2)
C(2) 0.032(2) 0.037(3) 0.034(2) 0.003(2) -0.001(2) 0.001(2)
C(3) 0.035(3) 0.032(3) 0.035(2) 0.004(2) 0.000(2) 0.001(2)
C(4) 0.047(3) 0.036(3) 0.044(3) 0.000(3) -0.011(2) 0.000(2)
C(5) 0.072(4) 0.044(3) 0.034(3) 0.003(3) -0.003(3) 0.001(2)
C(6) 0.064(4) 0.052(3) 0.031(3) 0.008(3) 0.012(2) 0.008(2)
C(9) 0.031(2) 0.038(3) 0.030(2) 0.008(3) 0.000(2) 0.002(2)
C(10) 0.032(2) 0.038(3) 0.032(2) -0.002(3) 0.002(2) -0.003(2)
C(11) 0.037(3) 0.045(3) 0.032(2) 0.011(3) 0.007(2) 0.002(2)
C(12) 0.046(3) 0.047(3) 0.033(2) 0.007(3) -0.001(2) 0.008(2)
C(13) 0.048(3) 0.035(3) 0.029(2) -0.003(3) 0.005(2) -0.003(2)
C(14) 0.048(3) 0.056(3) 0.036(3) 0.018(3) 0.004(2) -0.005(3)
C(15) 0.038(3) 0.061(4) 0.036(3) 0.014(3) -0.008(2) -0.005(3)
C(17) 0.089(4) 0.072(4) 0.041(3) 0.023(4) 0.005(3) -0.014(3)
C(18) 0.034(3) 0.038(3) 0.026(2) 0.001(2) 0.001(2) 0.002(2)
C(20) 0.031(3) 0.045(3) 0.035(3) -0.004(2) 0.001(2) 0.000(2)
N(22) 0.031(2) 0.047(3) 0.037(2) 0.004(2) 0.002(2) 0.005(2)
O(8) 0.032(2) 0.055(2) 0.052(2) -0.010(2) -0.006(2) 0.009(2)
O(16) 0.062(2) 0.059(2) 0.029(2) 0.016(2) 0.001(2) -0.003(2)
O(19) 0.050(2) 0.040(2) 0.054(2) -0.002(2) -0.001(2) 0.013(2)
O(21) 0.042(2) 0.083(3) 0.047(2) -0.003(2) 0.014(2) 0.018(2)
S(7) 0.0341(6) 0.0364(6) 0.0348(6) -0.0006(7) -0.0018(5) 0.0007(5)

loop_
_atom_site_label
_atom_site_fract_x
_atom_site_fract_y
_atom_site_fract_z
_atom_site_U_iso_or_equiv
_atom_site_thermal_displace_type
_atom_site_calc_flag
_atom_site_refinement_flags
_atom_site_occupancy
_atom_site_disorder_group
_atom_site_type_symbol
C(1) 0.3960(7) 0.0453(6) 0.75310(10) 0.0390(10) Uani d . 1 . C
H(1) 0.5286 0.0821 0.75586 0.047 Uiso calc R 1 . H
C(2) 0.2772(7) 0.0223(7) 0.78960(10) 0.0340(10) Uani d . 1 . C
C(3) 0.0779(7) -0.0290(6) 0.78620(10) 0.0340(10) Uani d . 1 . C
C(4) -0.0029(9) -0.0589(6) 0.74520(10) 0.0420(10) Uani d . 1 . C
H(4) -0.1359 -0.0941 0.74232 0.051 Uiso calc R 1 . H
C(5) 0.1153(9) -0.0363(7) 0.70830(10) 0.05000(10) Uani d . 1 . C
H(5) 0.0599 -0.0544 0.68080 0.060 Uiso calc R 1 . H
C(6) 0.3139(8) 0.0125(7) 0.71200(10) 0.0490(10) Uani d . 1 . C
H(6) 0.3926 0.0235 0.68704 0.059 Uiso calc R 1 . H
C(9) 0.3687(7) -0.1282(6) 0.87310(10) 0.0330(10) Uani d . 1 . C
H(9) 0.4970 -0.1898 0.86768 0.040 Uiso calc R 1 . H
C(10) 0.3652(7) -0.0776(7) 0.92110(10) 0.0340(10) Uani d . 1 . C
C(11) 0.5043(7) -0.1543(6) 0.94920(10) 0.0380(10) Uani d . 1 . C
H(11) 0.5998 -0.2363 0.93838 0.046 Uiso calc R 1 . H
C(12) 0.5037(7) -0.1109(7) 0.99340(10) 0.0420(10) Uani d . 1 . C
H(12) 0.5960 -0.1662 1.01207 0.051 Uiso calc R 1 . H
C(13) 0.3656(8) 0.0148(6) 1.00980(10) 0.0370(10) Uani d . 1 . C
C(14) 0.2238(7) 0.0915(8) 0.98240(10) 0.0470(10) Uani d . 1 . C
H(14) 0.1282 0.1730 0.99342 0.056 Uiso calc R 1 . H
C(15) 0.2252(7) 0.0457(7) 0.93840(10) 0.0450(10) Uani d . 1 . C
H(15) 0.1304 0.0985 0.91993 0.054 Uiso calc R 1 . H
C(17) 0.2345(9) 0.1679(8) 1.0732(2) 0.067(2) Uani d . 1 . C
H(17A) 0.2646 0.1841 1.1036 0.101 Uiso calc R 1 . H
H(17B) 0.1064 0.1091 1.0702 0.101 Uiso calc R 1 . H
H(17C) 0.2321 0.2873 1.0590 0.101 Uiso calc R 1 . H
C(18) 0.2049(6) -0.2642(6) 0.85750(10) 0.0330(10) Uani d . 1 . C
H(18) 0.2374 -0.3023 0.82756 0.039 Uiso calc R 1 . H
C(20) -0.0007(7) -0.1748(7) 0.85690(10) 0.0370(10) Uani d . 1 . C
N(22) -0.0399(6) -0.0513(6) 0.82430(10) 0.0380(10) Uani d . 1 . N
H(22) -0.1437 0.0183 0.82705 0.046 Uiso calc R 1 . H
O(8) 0.5886(4) 0.1382(5) 0.83440(10) 0.0460(10) Uani d . 1 . O
O(16) 0.3825(5) 0.0544(5) 1.05360(10) 0.0500(10) Uani d . 1 . O
O(19) 0.2059(5) -0.4247(5) 0.88390(10) 0.0480(10) Uani d . 1 . O
H(19) 0.0943 -0.4408 0.89425 0.072 Uiso calc R 1 . H
O(21) -0.1230(5) -0.2132(6) 0.88490(10) 0.0570(10) Uani d . 1 . O
S(7) 0.3732(2) 0.0945(2) 0.84201(4) 0.0351(3) Uani d . 1 . S

loop_
_geom_angle_atom_site_label_1
_geom_angle_atom_site_label_2
_geom_angle_atom_site_label_3
_geom_angle
C(2) C(1) C(6) 118.9(5)
C(2) C(1) H(1) 120.6(3)
C(6) C(1) H(1) 120.6(3)
C(1) C(2) C(3) 121.6(4)
C(1) C(2) S(7) 118.7(4)
C(3) C(2) S(7) 119.1(3)
C(4) C(3) C(2) 119.1(5)
C(4) C(3) N(22) 120.8(4)
C(2) C(3) N(22) 120.1(4)
C(3) C(4) C(5) 119.7(5)
C(3) C(4) H(4) 120.1(3)
C(5) C(4) H(4) 120.1(3)
C(6) C(5) C(4) 121.0(5)
C(6) C(5) H(5) 119.5(3)
C(4) C(5) H(5) 119.5(3)
C(5) C(6) C(1) 119.7(5)
C(5) C(6) H(6) 120.1(3)
C(1) C(6) H(6) 120.1(3)
C(10) C(9) C(18) 116.2(4)
C(10) C(9) S(7) 106.9(3)
C(18) C(9) S(7) 113.3(3)
C(10) C(9) H(9) 106.6(3)
C(18) C(9) H(9) 106.6(2)
S(7) C(9) H(9) 106.63(14)
C(11) C(10) C(15) 118.0(4)
C(11) C(10) C(9) 119.9(4)
C(15) C(10) C(9) 122.1(4)
C(10) C(11) C(12) 121.1(4)
C(10) C(11) H(11) 119.5(2)
C(12) C(11) H(11) 119.5(3)
C(13) C(12) C(11) 120.0(4)
C(13) C(12) H(12) 120.0(3)
C(11) C(12) H(12) 120.0(3)
O(16) C(13) C(14) 124.4(4)
O(16) C(13) C(12) 115.5(4)
C(14) C(13) C(12) 120.0(4)
C(13) C(14) C(15) 119.3(5)
C(13) C(14) H(14) 120.3(3)
C(15) C(14) H(14) 120.3(3)
C(14) C(15) C(10) 121.6(4)
C(14) C(15) H(15) 119.2(3)
C(10) C(15) H(15) 119.2(2)
O(16) C(17) H(17A) 109.5(3)
O(16) C(17) H(17B) 109.5(3)
H(17A) C(17) H(17B) 109.5
O(16) C(17) H(17C) 109.5(3)
H(17A) C(17) H(17C) 109.5
H(17B) C(17) H(17C) 109.5
O(19) C(18) C(20) 110.9(4)
O(19) C(18) C(9) 109.6(3)
C(20) C(18) C(9) 112.4(4)
O(19) C(18) H(18) 107.9(2)
C(20) C(18) H(18) 107.9(2)
C(9) C(18) H(18) 107.9(2)
O(21) C(20) N(22) 122.3(4)
O(21) C(20) C(18) 120.4(4)
N(22) C(20) C(18) 117.3(4)
C(20) N(22) C(3) 124.7(4)
C(20) N(22) H(22) 117.6(3)
C(3) N(22) H(22) 117.6(2)
C(13) O(16) C(17) 118.3(4)
C(18) O(19) H(19) 109.5(2)
O(8) S(7) C(2) 105.5(2)
O(8) S(7) C(9) 106.0(2)
C(2) S(7) C(9) 101.7(2)

loop_
_geom_bond_atom_site_label_1
_geom_bond_atom_site_label_2
_geom_bond_site_symmetry_2
_geom_bond_distance
_geom_bond_publ_flag
C(1) C(2) . 1.383(6) ?
C(1) C(6) . 1.393(6) ?
C(1) H(1) . 0.93 ?
C(2) C(3) . 1.388(6) ?
C(2) S(7) . 1.803(4) ?
C(3) C(4) . 1.383(6) ?
C(3) N(22) . 1.419(5) ?
C(4) C(5) . 1.387(7) ?
C(4) H(4) . 0.93 ?
C(5) C(6) . 1.380(7) ?
C(5) H(5) . 0.93 ?
C(6) H(6) . 0.93 ?
C(9) C(10) . 1.512(5) ?
C(9) C(18) . 1.544(6) ?
C(9) S(7) . 1.859(4) ?
C(9) H(9) . 0.98 ?
C(10) C(11) . 1.384(6) ?
C(10) C(15) . 1.393(6) ?
C(11) C(12) . 1.388(6) ?
C(11) H(11) . 0.93 ?
C(12) C(13) . 1.385(6) ?
C(12) H(12) . 0.93 ?
C(13) O(16) . 1.376(5) ?
C(13) C(14) . 1.380(6) ?
C(14) C(15) . 1.389(6) ?
C(14) H(14) . 0.93 ?
C(15) H(15) . 0.93 ?
C(17) O(16) . 1.416(6) ?
C(17) H(17A) . 0.96 ?
C(17) H(17B) . 0.96 ?
C(17) H(17C) . 0.96 ?
C(18) O(19) . 1.407(5) ?
C(18) C(20) . 1.519(6) ?
C(18) H(18) . 0.98 ?
C(20) O(21) . 1.218(5) ?
C(20) N(22) . 1.359(5) ?
N(22) H(22) . 0.86 ?
O(8) S(7) . 1.495(3) ?
O(19) H(19) . 0.82 ?

loop_
_geom_hbond_atom_site_label_D
_geom_hbond_atom_site_label_H
_geom_hbond_atom_site_label_A
_geom_hbond_site_symmetry_A
_geom_hbond_distance_DH
_geom_hbond_distance_HA
_geom_hbond_distance_DA
_geom_hbond_angle_DHA
O(19) H(19) O(16) 1_455 0.82 2.285(3) 3.036(5) 152.4(2)
N(22) H(22) O(8) 4_447 0.86 2.001(3) 2.852(5) 169.9(3)

loop_
_geom_torsion_atom_site_label_1
_geom_torsion_atom_site_label_2
_geom_torsion_atom_site_label_3
_geom_torsion_atom_site_label_4
_geom_torsion
C(6) C(1) C(2) C(3) -1.3(7)
C(6) C(1) C(2) S(7) -171.8(4)
C(1) C(2) C(3) C(4) 0.5(7)
S(7) C(2) C(3) C(4) 171.0(4)
C(1) C(2) C(3) N(22) -180.0(4)
S(7) C(2) C(3) N(22) -9.5(6)
C(2) C(3) C(4) C(5) -0.4(7)
N(22) C(3) C(4) C(5) -179.9(4)
C(3) C(4) C(5) C(6) 1.1(7)
C(4) C(5) C(6) C(1) -2.0(8)
C(2) C(1) C(6) C(5) 2.0(7)
C(18) C(9) C(10) C(11) 104.9(5)
S(7) C(9) C(10) C(11) -127.5(4)
C(18) C(9) C(10) C(15) -75.2(6)
S(7) C(9) C(10) C(15) 52.4(5)
C(15) C(10) C(11) C(12) 0.4(7)
C(9) C(10) C(11) C(12) -179.7(4)
C(10) C(11) C(12) C(13) -1.7(7)
C(11) C(12) C(13) O(16) -177.4(4)
C(11) C(12) C(13) C(14) 2.5(7)
O(16) C(13) C(14) C(15) 177.9(5)
C(12) C(13) C(14) C(15) -2.0(8)
C(13) C(14) C(15) C(10) 0.7(8)
C(11) C(10) C(15) C(14) 0.1(8)
C(9) C(10) C(15) C(14) -179.8(5)
C(10) C(9) C(18) O(19) -52.9(5)
S(7) C(9) C(18) O(19) -177.3(3)
C(10) C(9) C(18) C(20) 70.8(5)
S(7) C(9) C(18) C(20) -53.5(4)
O(19) C(18) C(20) O(21) 17.8(6)
C(9) C(18) C(20) O(21) -105.2(5)
O(19) C(18) C(20) N(22) -162.6(4)
C(9) C(18) C(20) N(22) 74.3(5)
O(21) C(20) N(22) C(3) -166.5(5)
C(18) C(20) N(22) C(3) 14.0(6)
C(4) C(3) N(22) C(20) 119.6(5)
C(2) C(3) N(22) C(20) -60.0(6)
C(14) C(13) O(16) C(17) 6.1(7)
C(12) C(13) O(16) C(17) -174.1(4)
C(1) C(2) S(7) O(8) -9.5(4)
C(3) C(2) S(7) O(8) 179.7(4)
C(1) C(2) S(7) C(9) -119.9(4)
C(3) C(2) S(7) C(9) 69.3(4)
C(10) C(9) S(7) O(8) 92.2(3)
C(18) C(9) S(7) O(8) -138.5(3)
C(10) C(9) S(7) C(2) -157.8(3)
C(18) C(9) S(7) C(2) -28.5(4)

loop_
_cod_related_entry_id
_cod_related_entry_database
_cod_related_entry_code
1 ChemSpider 21183148
